data_7025671
loop_
_publ_author_name
'Mueller, Thomas J.'
'Ziller, Joseph W.'
'Evans, William J.'

_publ_section_title
;
 Sigma bond metathesis with pentamethylcyclopentadienyl ligands in
 sterically crowded (C5Me5)3M complexes.
;
_journal_issue 29
_journal_name_full 'Dalton transactions (Cambridge, England : 2003)'
_journal_page_first 6767
_journal_page_last 6773
_journal_paper_doi 10.1039/c002654a
_journal_volume 39
_journal_year 2010
_chemical_formula_sum 'C83 H109 La2 N2 Se2'
_chemical_formula_weight 1570.46
_chemical_name_systematic
;
?
;
_space_group_IT_number 2
_symmetry_cell_setting triclinic
_symmetry_space_group_name_Hall '-P 1'
_symmetry_space_group_name_H-M 'P -1'
_atom_sites_solution_hydrogens geom
_atom_sites_solution_primary direct
_atom_sites_solution_secondary difmap
_audit_creation_method SHELXTL
_cell_angle_alpha 88.5675(7)
_cell_angle_beta 88.8528(7)
_cell_angle_gamma 79.9654(7)
_cell_formula_units_Z 2
_cell_length_a 14.9927(9)
_cell_length_b 15.3140(9)
_cell_length_c 16.9117(10)
_cell_measurement_reflns_used 9720
_cell_measurement_temperature 153(2)
_cell_measurement_theta_max 28.32
_cell_measurement_theta_min 2.41
_cell_volume 3821.8(4)
_computing_cell_refinement 'Bruker SMART APEX2/SAINT'
_computing_data_collection 'Bruker SMART APEX2'
_computing_data_reduction 'Bruker SAINT'
_computing_molecular_graphics 'Bruker SHELXTL'
_computing_publication_material 'Bruker SHELXTL'
_computing_structure_refinement 'Bruker SHELXTL'
_computing_structure_solution 'Bruker SHELXTL'
_diffrn_ambient_temperature 153(2)
_diffrn_measured_fraction_theta_full 0.904
_diffrn_measured_fraction_theta_max 0.904
_diffrn_measurement_device_type 'Bruker SMART APEX II CCD'
_diffrn_measurement_method 'phi and omega'
_diffrn_radiation_monochromator graphite
_diffrn_radiation_source 'fine-focus sealed tube'
_diffrn_radiation_type MoK\a
_diffrn_radiation_wavelength 0.71073
_diffrn_reflns_av_R_equivalents 0.0210
_diffrn_reflns_av_sigmaI/netI 0.0268
_diffrn_reflns_limit_h_max 19
_diffrn_reflns_limit_h_min -20
_diffrn_reflns_limit_k_max 20
_diffrn_reflns_limit_k_min -20
_diffrn_reflns_limit_l_max 22
_diffrn_reflns_limit_l_min -22
_diffrn_reflns_number 44479
_diffrn_reflns_theta_full 28.50
_diffrn_reflns_theta_max 28.50
_diffrn_reflns_theta_min 1.75
_exptl_absorpt_coefficient_mu 2.098
_exptl_absorpt_correction_T_max 0.8337
_exptl_absorpt_correction_T_min 0.5357
_exptl_absorpt_correction_type multi-scan
_exptl_absorpt_process_details 'Bruker SADABS'
_exptl_crystal_colour colourless
_exptl_crystal_density_diffrn 1.365
_exptl_crystal_density_meas ?
_exptl_crystal_density_method 'not measured'
_exptl_crystal_description Plate
_exptl_crystal_F_000 1606
_exptl_crystal_size_max 0.34
_exptl_crystal_size_mid 0.19
_exptl_crystal_size_min 0.09
_refine_diff_density_max 0.853
_refine_diff_density_min -0.464
_refine_diff_density_rms 0.071
_refine_ls_extinction_method none
_refine_ls_goodness_of_fit_ref 1.023
_refine_ls_hydrogen_treatment constr
_refine_ls_matrix_type full
_refine_ls_number_parameters 828
_refine_ls_number_reflns 17502
_refine_ls_number_restraints 0
_refine_ls_restrained_S_all 1.023
_refine_ls_R_factor_all 0.0305
_refine_ls_R_factor_gt 0.0237
_refine_ls_shift/su_max 0.016
_refine_ls_shift/su_mean 0.000
_refine_ls_structure_factor_coef Fsqd
_refine_ls_weighting_details 'calc w=1/[\s^2^(Fo^2^)+(0.0291P)^2^+1.6113P] where P=(Fo^2^+2Fc^2^)/3'
_refine_ls_weighting_scheme calc
_refine_ls_wR_factor_gt 0.0558
_refine_ls_wR_factor_ref 0.0583
_reflns_number_gt 15175
_reflns_number_total 17502
_reflns_threshold_expression >2sigma(I)
_cod_data_source_file c002654a.txt
_cod_data_source_block tjm30
_cod_depositor_comments
;
The following automatic conversions were performed:

'_symmetry_cell_setting' value 'Triclinic' changed to 'triclinic'
according to /home/saulius/struct/CIF-dictionaries/cif_core.dic
dictionary named 'cif_core.dic' version 2.4.2 from 2011-04-26.

Automatic conversion script
Id: cif_fix_values 1891 2012-01-12 08:04:46Z andrius 

The following automatic conversions were performed:

'_exptl_crystal_density_meas' value 'n/a' was changed to '?' - the
value is perceived as not measured.

Automatic conversion script
Id: cif_fix_values 3008 2015-01-20 13:52:24Z robertas 
;
_cod_original_sg_symbol_H-M P-1
_cod_database_code 7025671

loop_
_symmetry_equiv_pos_as_xyz
'x, y, z'
'-x, -y, -z'

loop_
_atom_site_label
_atom_site_type_symbol
_atom_site_fract_x
_atom_site_fract_y
_atom_site_fract_z
_atom_site_U_iso_or_equiv
_atom_site_adp_type
_atom_site_occupancy
_atom_site_symmetry_multiplicity
_atom_site_calc_flag
_atom_site_refinement_flags
La1 La 0.314378(7) 0.048090(7) 0.497811(6) 0.01470(3) Uani 1 1 d .
Se1 Se 0.496960(13) -0.078959(14) 0.443058(12) 0.02033(5) Uani 1 1 d .
N1 N 0.27818(11) -0.05940(12) 0.38924(10) 0.0217(4) Uani 1 1 d .
C1 C 0.31252(14) 0.21813(14) 0.42403(13) 0.0250(4) Uani 1 1 d .
C2 C 0.24310(14) 0.23386(14) 0.48263(13) 0.0250(4) Uani 1 1 d .
C3 C 0.17056(14) 0.19349(14) 0.45837(13) 0.0234(4) Uani 1 1 d .
C4 C 0.19592(14) 0.15008(14) 0.38680(12) 0.0226(4) Uani 1 1 d .
C5 C 0.28372(14) 0.16567(14) 0.36477(13) 0.0244(4) Uani 1 1 d .
C6 C 0.39614(16) 0.26069(16) 0.41939(17) 0.0377(6) Uani 1 1 d .
H6A H 0.3815 0.3213 0.4389 0.056 Uiso 1 1 calc R
H6B H 0.4175 0.2623 0.3643 0.056 Uiso 1 1 calc R
H6C H 0.4437 0.2261 0.4519 0.056 Uiso 1 1 calc R
C7 C 0.23973(18) 0.29386(17) 0.55203(16) 0.0398(6) Uani 1 1 d .
H7A H 0.1823 0.3358 0.5521 0.060 Uiso 1 1 calc R
H7B H 0.2903 0.3267 0.5480 0.060 Uiso 1 1 calc R
H7C H 0.2444 0.2582 0.6012 0.060 Uiso 1 1 calc R
C8 C 0.07379(15) 0.21559(18) 0.48784(14) 0.0352(6) Uani 1 1 d .
H8A H 0.0399 0.2617 0.4535 0.053 Uiso 1 1 calc R
H8B H 0.0727 0.2371 0.5420 0.053 Uiso 1 1 calc R
H8C H 0.0459 0.1623 0.4872 0.053 Uiso 1 1 calc R
C9 C 0.13319(16) 0.10787(16) 0.33753(14) 0.0319(5) Uani 1 1 d .
H9A H 0.0877 0.1542 0.3136 0.048 Uiso 1 1 calc R
H9B H 0.1029 0.0685 0.3712 0.048 Uiso 1 1 calc R
H9C H 0.1681 0.0734 0.2957 0.048 Uiso 1 1 calc R
C10 C 0.33110(17) 0.14094(17) 0.28750(14) 0.0361(6) Uani 1 1 d .
H10A H 0.3130 0.1885 0.2481 0.054 Uiso 1 1 calc R
H10B H 0.3144 0.0858 0.2693 0.054 Uiso 1 1 calc R
H10C H 0.3968 0.1324 0.2946 0.054 Uiso 1 1 calc R
C11 C 0.28253(13) -0.10857(13) 0.58016(12) 0.0205(4) Uani 1 1 d .
C12 C 0.19554(13) -0.05617(13) 0.56894(12) 0.0198(4) Uani 1 1 d .
C13 C 0.18817(13) 0.01883(14) 0.61735(12) 0.0206(4) Uani 1 1 d .
C14 C 0.27081(14) 0.01367(14) 0.65790(11) 0.0207(4) Uani 1 1 d .
C15 C 0.32851(13) -0.06527(14) 0.63563(12) 0.0208(4) Uani 1 1 d .
C16 C 0.31822(16) -0.19764(14) 0.54543(14) 0.0301(5) Uani 1 1 d .
H16A H 0.3312 -0.2422 0.5882 0.045 Uiso 1 1 calc R
H16B H 0.3739 -0.1945 0.5150 0.045 Uiso 1 1 calc R
H16C H 0.2728 -0.2142 0.5105 0.045 Uiso 1 1 calc R
C17 C 0.11906(15) -0.08032(17) 0.52283(13) 0.0309(5) Uani 1 1 d .
H17A H 0.0683 -0.0860 0.5589 0.046 Uiso 1 1 calc R
H17B H 0.1396 -0.1369 0.4967 0.046 Uiso 1 1 calc R
H17C H 0.0994 -0.0339 0.4829 0.046 Uiso 1 1 calc R
C18 C 0.10190(15) 0.08012(16) 0.63824(14) 0.0317(5) Uani 1 1 d .
H18A H 0.0790 0.0620 0.6897 0.048 Uiso 1 1 calc R
H18B H 0.0567 0.0774 0.5977 0.048 Uiso 1 1 calc R
H18C H 0.1137 0.1409 0.6410 0.048 Uiso 1 1 calc R
C19 C 0.28666(16) 0.07534(17) 0.72208(13) 0.0329(5) Uani 1 1 d .
H19A H 0.2550 0.0611 0.7707 0.049 Uiso 1 1 calc R
H19B H 0.2636 0.1367 0.7054 0.049 Uiso 1 1 calc R
H19C H 0.3517 0.0684 0.7320 0.049 Uiso 1 1 calc R
C20 C 0.41938(15) -0.10180(16) 0.67011(14) 0.0310(5) Uani 1 1 d .
H20A H 0.4213 -0.1640 0.6862 0.047 Uiso 1 1 calc R
H20B H 0.4291 -0.0675 0.7163 0.047 Uiso 1 1 calc R
H20C H 0.4670 -0.0977 0.6303 0.047 Uiso 1 1 calc R
C21 C 0.26035(13) -0.10969(14) 0.34640(12) 0.0227(4) Uani 1 1 d .
C22 C 0.23242(15) -0.17298(16) 0.29121(14) 0.0290(5) Uani 1 1 d .
C23 C 0.29932(18) -0.26094(16) 0.29680(16) 0.0386(6) Uani 1 1 d .
H23A H 0.3007 -0.2839 0.3515 0.058 Uiso 1 1 calc R
H23B H 0.3600 -0.2511 0.2806 0.058 Uiso 1 1 calc R
H23C H 0.2801 -0.3040 0.2619 0.058 Uiso 1 1 calc R
C24 C 0.13740(17) -0.1880(2) 0.31684(18) 0.0487(8) Uani 1 1 d .
H24A H 0.0956 -0.1312 0.3160 0.073 Uiso 1 1 calc R
H24B H 0.1395 -0.2138 0.3705 0.073 Uiso 1 1 calc R
H24C H 0.1165 -0.2286 0.2804 0.073 Uiso 1 1 calc R
C25 C 0.23213(19) -0.13334(18) 0.20756(14) 0.0417(6) Uani 1 1 d .
H25A H 0.1912 -0.0760 0.2058 0.063 Uiso 1 1 calc R
H25B H 0.2114 -0.1737 0.1707 0.063 Uiso 1 1 calc R
H25C H 0.2936 -0.1249 0.1925 0.063 Uiso 1 1 calc R
C26 C 0.50449(13) -0.14090(14) 0.34521(12) 0.0215(4) Uani 1 1 d .
C27 C 0.47333(15) -0.09851(15) 0.27486(13) 0.0272(5) Uani 1 1 d .
H27A H 0.4439 -0.0383 0.2752 0.033 Uiso 1 1 calc R
C28 C 0.48501(16) -0.14388(18) 0.20374(14) 0.0343(6) Uani 1 1 d .
H28A H 0.4638 -0.1142 0.1559 0.041 Uiso 1 1 calc R
C29 C 0.52700(16) -0.23107(19) 0.20247(15) 0.0388(6) Uani 1 1 d .
H29A H 0.5350 -0.2617 0.1540 0.047 Uiso 1 1 calc R
C30 C 0.55748(17) -0.27387(18) 0.27205(16) 0.0421(6) Uani 1 1 d .
H30A H 0.5867 -0.3341 0.2713 0.051 Uiso 1 1 calc R
C31 C 0.54584(15) -0.22959(15) 0.34311(14) 0.0312(5) Uani 1 1 d .
H31A H 0.5663 -0.2601 0.3908 0.037 Uiso 1 1 calc R
La2 La 0.974795(7) 0.679769(7) 0.012498(6) 0.01574(3) Uani 1 1 d .
Se2 Se 0.951641(15) 0.492983(13) 0.084645(12) 0.02156(5) Uani 1 1 d .
N2 N 1.06612(13) 0.72408(12) -0.11091(10) 0.0248(4) Uani 1 1 d .
C32 C 1.09609(14) 0.67146(13) 0.14272(12) 0.0214(4) Uani 1 1 d .
C33 C 1.02016(14) 0.73738(14) 0.16063(12) 0.0220(4) Uani 1 1 d .
C34 C 1.02416(15) 0.81250(13) 0.11075(12) 0.0237(4) Uani 1 1 d .
C35 C 1.09981(15) 0.79134(14) 0.05927(12) 0.0235(4) Uani 1 1 d .
C36 C 1.14490(14) 0.70434(14) 0.07894(12) 0.0224(4) Uani 1 1 d .
C37 C 1.12671(16) 0.58915(14) 0.19211(13) 0.0271(5) Uani 1 1 d .
H37A H 1.1143 0.6022 0.2481 0.041 Uiso 1 1 calc R
H37B H 1.1919 0.5692 0.1838 0.041 Uiso 1 1 calc R
H37C H 1.0939 0.5424 0.1766 0.041 Uiso 1 1 calc R
C38 C 0.95078(15) 0.72928(15) 0.22495(13) 0.0281(5) Uani 1 1 d .
H38A H 0.9802 0.7240 0.2765 0.042 Uiso 1 1 calc R
H38B H 0.9238 0.6765 0.2164 0.042 Uiso 1 1 calc R
H38C H 0.9033 0.7821 0.2237 0.042 Uiso 1 1 calc R
C39 C 0.97484(17) 0.90576(14) 0.12199(15) 0.0341(5) Uani 1 1 d .
H39A H 1.0134 0.9394 0.1505 0.051 Uiso 1 1 calc R
H39B H 0.9188 0.9044 0.1525 0.051 Uiso 1 1 calc R
H39C H 0.9601 0.9342 0.0702 0.051 Uiso 1 1 calc R
C40 C 1.13537(17) 0.85729(15) 0.00484(14) 0.0322(5) Uani 1 1 d .
H40A H 1.1599 0.9002 0.0363 0.048 Uiso 1 1 calc R
H40B H 1.0860 0.8885 -0.0278 0.048 Uiso 1 1 calc R
H40C H 1.1834 0.8260 -0.0294 0.048 Uiso 1 1 calc R
C41 C 1.23302(15) 0.65924(16) 0.04308(14) 0.0305(5) Uani 1 1 d .
H41A H 1.2811 0.6925 0.0553 0.046 Uiso 1 1 calc R
H41B H 1.2271 0.6571 -0.0144 0.046 Uiso 1 1 calc R
H41C H 1.2483 0.5987 0.0650 0.046 Uiso 1 1 calc R
C42 C 0.80169(14) 0.67027(14) -0.04727(13) 0.0244(4) Uani 1 1 d .
C43 C 0.84220(14) 0.71997(14) -0.10524(13) 0.0247(4) Uani 1 1 d .
C44 C 0.84827(14) 0.80347(14) -0.07278(12) 0.0237(4) Uani 1 1 d .
C45 C 0.81109(14) 0.80485(14) 0.00445(13) 0.0250(5) Uani 1 1 d .
C46 C 0.78395(14) 0.72279(14) 0.02110(13) 0.0250(4) Uani 1 1 d .
C47 C 0.77309(16) 0.58212(15) -0.05957(15) 0.0342(5) Uani 1 1 d .
H47A H 0.7362 0.5857 -0.1071 0.051 Uiso 1 1 calc R
H47B H 0.7375 0.5671 -0.0136 0.051 Uiso 1 1 calc R
H47C H 0.8270 0.5362 -0.0660 0.051 Uiso 1 1 calc R
C48 C 0.86753(16) 0.69057(16) -0.18844(13) 0.0312(5) Uani 1 1 d .
H48A H 0.8126 0.6951 -0.2198 0.047 Uiso 1 1 calc R
H48B H 0.8992 0.6289 -0.1871 0.047 Uiso 1 1 calc R
H48C H 0.9073 0.7286 -0.2125 0.047 Uiso 1 1 calc R
C49 C 0.87803(18) 0.88119(15) -0.11548(14) 0.0346(5) Uani 1 1 d .
H49A H 0.8246 0.9232 -0.1327 0.052 Uiso 1 1 calc R
H49B H 0.9154 0.8603 -0.1617 0.052 Uiso 1 1 calc R
H49C H 0.9134 0.9107 -0.0798 0.052 Uiso 1 1 calc R
C50 C 0.77963(17) 0.88683(16) 0.05207(15) 0.0369(6) Uani 1 1 d .
H50A H 0.7151 0.9083 0.0429 0.055 Uiso 1 1 calc R
H50B H 0.8144 0.9330 0.0358 0.055 Uiso 1 1 calc R
H50C H 0.7889 0.8725 0.1084 0.055 Uiso 1 1 calc R
C51 C 0.73567(17) 0.69994(17) 0.09581(15) 0.0372(6) Uani 1 1 d .
H51A H 0.6974 0.7535 0.1159 0.056 Uiso 1 1 calc R
H51B H 0.7804 0.6756 0.1356 0.056 Uiso 1 1 calc R
H51C H 0.6978 0.6558 0.0844 0.056 Uiso 1 1 calc R
C52 C 1.10705(15) 0.74876(14) -0.16176(13) 0.0240(4) Uani 1 1 d .
C53 C 1.15709(15) 0.78493(15) -0.22761(13) 0.0276(5) Uani 1 1 d .
C54 C 1.13365(17) 0.74421(17) -0.30462(13) 0.0347(5) Uani 1 1 d .
H54A H 1.1526 0.6797 -0.3015 0.052 Uiso 1 1 calc R
H54B H 1.1652 0.7685 -0.3491 0.052 Uiso 1 1 calc R
H54C H 1.0681 0.7584 -0.3126 0.052 Uiso 1 1 calc R
C55 C 1.25896(17) 0.76140(18) -0.21187(16) 0.0382(6) Uani 1 1 d .
H55A H 1.2768 0.6968 -0.2076 0.057 Uiso 1 1 calc R
H55B H 1.2724 0.7881 -0.1624 0.057 Uiso 1 1 calc R
H55C H 1.2928 0.7843 -0.2556 0.057 Uiso 1 1 calc R
C56 C 1.12678(19) 0.88586(16) -0.22997(16) 0.0404(6) Uani 1 1 d .
H56A H 1.1400 0.9102 -0.1793 0.061 Uiso 1 1 calc R
H56B H 1.0615 0.9000 -0.2394 0.061 Uiso 1 1 calc R
H56C H 1.1595 0.9119 -0.2727 0.061 Uiso 1 1 calc R
C57 C 0.87324(14) 0.49030(13) 0.17596(12) 0.0217(4) Uani 1 1 d .
C58 C 0.78291(15) 0.48136(14) 0.16900(13) 0.0274(5) Uani 1 1 d .
H58A H 0.7600 0.4715 0.1186 0.033 Uiso 1 1 calc R
C59 C 0.72570(16) 0.48673(15) 0.23547(15) 0.0332(5) Uani 1 1 d .
H59A H 0.6640 0.4814 0.2299 0.040 Uiso 1 1 calc R
C60 C 0.75819(17) 0.49975(16) 0.30919(14) 0.0351(6) Uani 1 1 d .
H60A H 0.7189 0.5041 0.3542 0.042 Uiso 1 1 calc R
C61 C 0.84821(18) 0.50647(16) 0.31719(14) 0.0346(5) Uani 1 1 d .
H61A H 0.8711 0.5147 0.3679 0.042 Uiso 1 1 calc R
C62 C 0.90550(16) 0.50117(15) 0.25091(13) 0.0269(5) Uani 1 1 d .
H62A H 0.9675 0.5051 0.2571 0.032 Uiso 1 1 calc R
C63 C 0.5434(2) -0.0890(2) -0.10056(19) 0.0577(8) Uani 1 1 d .
H63A H 0.5785 -0.0537 -0.1306 0.069 Uiso 1 1 calc R
C64 C 0.5834(2) -0.1701(2) -0.07154(16) 0.0475(7) Uani 1 1 d .
H64A H 0.6458 -0.1917 -0.0820 0.057 Uiso 1 1 calc R
C65 C 0.5328(2) -0.2197(2) -0.02746(19) 0.0582(8) Uani 1 1 d .
H65A H 0.5603 -0.2761 -0.0069 0.070 Uiso 1 1 calc R
C66 C 0.4422(2) -0.1890(2) -0.0123(2) 0.0599(9) Uani 1 1 d .
H66A H 0.4075 -0.2239 0.0187 0.072 Uiso 1 1 calc R
C67 C 0.4025(2) -0.1078(2) -0.0422(2) 0.0612(9) Uani 1 1 d .
H67A H 0.3401 -0.0863 -0.0321 0.073 Uiso 1 1 calc R
C68 C 0.4531(2) -0.0578(2) -0.0868(2) 0.0685(10) Uani 1 1 d .
H68A H 0.4257 -0.0018 -0.1082 0.082 Uiso 1 1 calc R
C69 C 0.8928(2) 0.5209(2) 0.6026(2) 0.0655(10) Uani 1 1 d .
H69A H 0.9332 0.5547 0.6245 0.079 Uiso 1 1 calc R
C70 C 0.7997(2) 0.5485(2) 0.6100(2) 0.0643(9) Uani 1 1 d .
H70A H 0.7760 0.6011 0.6374 0.077 Uiso 1 1 calc R
C71 C 0.7426(2) 0.4990(2) 0.5774(2) 0.0594(9) Uani 1 1 d .
H71A H 0.6789 0.5168 0.5829 0.071 Uiso 1 1 calc R
C72 C 0.7768(2) 0.4242(2) 0.5371(2) 0.0572(8) Uani 1 1 d .
H72A H 0.7368 0.3915 0.5130 0.069 Uiso 1 1 calc R
C73 C 0.8682(2) 0.3959(2) 0.5310(2) 0.0633(9) Uani 1 1 d .
H73A H 0.8915 0.3427 0.5043 0.076 Uiso 1 1 calc R
C74 C 0.9259(2) 0.4442(3) 0.5634(2) 0.0666(10) Uani 1 1 d .
H74A H 0.9895 0.4248 0.5588 0.080 Uiso 1 1 calc R
C75 C 0.5127(3) -0.4864(4) 0.1094(3) 0.0920(14) Uani 1 1 d .
H75A H 0.5368 -0.4507 0.0706 0.110 Uiso 1 1 calc R
C76 C 0.5411(3) -0.5793(4) 0.1123(3) 0.0943(16) Uani 1 1 d .
H76 H 0.5844 -0.6083 0.0755 0.113 Uiso 1 1 calc R
C77 C 0.5032(3) -0.6262(3) 0.1707(3) 0.0888(14) Uani 1 1 d .
H77A H 0.5212 -0.6887 0.1749 0.107 Uiso 1 1 calc R
C78 C 0.4401(4) -0.5842(3) 0.2227(3) 0.0995(15) Uani 1 1 d .
H78A H 0.4145 -0.6180 0.2622 0.119 Uiso 1 1 calc R
C79 C 0.4140(3) -0.4963(3) 0.2188(3) 0.0906(14) Uani 1 1 d .
H79A H 0.3699 -0.4683 0.2553 0.109 Uiso 1 1 calc R
C80 C 0.4487(3) -0.4483(3) 0.1649(3) 0.0801(13) Uani 1 1 d .
H80A H 0.4296 -0.3858 0.1637 0.096 Uiso 1 1 calc R
C81 C 0.5078(2) 0.5330(2) 0.4243(2) 0.0531(8) Uani 1 1 d .
H81 H 0.5131 0.5559 0.3720 0.064 Uiso 1 1 calc R
C82 C 0.53450(19) 0.4439(2) 0.4402(2) 0.0538(8) Uani 1 1 d .
H82 H 0.5584 0.4053 0.3990 0.065 Uiso 1 1 calc R
C83 C 0.52660(19) 0.41073(19) 0.5155(2) 0.0517(8) Uani 1 1 d .
H83 H 0.5448 0.3491 0.5263 0.062 Uiso 1 1 calc R

loop_
_atom_site_aniso_label
_atom_site_aniso_U_11
_atom_site_aniso_U_22
_atom_site_aniso_U_33
_atom_site_aniso_U_23
_atom_site_aniso_U_13
_atom_site_aniso_U_12
La1 0.01194(5) 0.01701(6) 0.01541(6) -0.00160(4) 0.00095(4) -0.00321(4)
Se1 0.01374(9) 0.02597(11) 0.02185(10) -0.00715(8) 0.00118(7) -0.00425(8)
N1 0.0178(8) 0.0250(9) 0.0227(9) -0.0036(7) -0.0020(7) -0.0041(7)
C1 0.0208(10) 0.0180(10) 0.0351(12) 0.0068(9) -0.0022(9) -0.0012(8)
C2 0.0227(11) 0.0189(10) 0.0316(12) -0.0007(9) -0.0038(9) 0.0016(8)
C3 0.0193(10) 0.0232(11) 0.0262(11) 0.0033(8) -0.0001(8) 0.0002(8)
C4 0.0192(10) 0.0215(10) 0.0260(11) 0.0041(8) -0.0042(8) -0.0010(8)
C5 0.0216(11) 0.0234(11) 0.0258(11) 0.0073(8) 0.0005(8) 0.0015(8)
C6 0.0256(12) 0.0282(12) 0.0600(17) 0.0117(11) -0.0024(11) -0.0086(10)
C7 0.0401(15) 0.0310(13) 0.0472(15) -0.0127(11) -0.0090(12) -0.0003(11)
C8 0.0211(11) 0.0462(15) 0.0335(13) 0.0063(11) 0.0003(10) 0.0065(10)
C9 0.0284(12) 0.0342(13) 0.0321(12) 0.0014(10) -0.0110(10) -0.0022(10)
C10 0.0325(13) 0.0411(14) 0.0286(12) 0.0101(10) 0.0059(10) 0.0082(11)
C11 0.0189(10) 0.0209(10) 0.0219(10) 0.0021(8) 0.0056(8) -0.0051(8)
C12 0.0162(10) 0.0244(10) 0.0201(10) 0.0019(8) 0.0027(8) -0.0075(8)
C13 0.0180(10) 0.0236(10) 0.0195(10) 0.0018(8) 0.0066(8) -0.0031(8)
C14 0.0216(10) 0.0247(11) 0.0169(10) 0.0006(8) 0.0037(8) -0.0077(8)
C15 0.0151(9) 0.0278(11) 0.0191(10) 0.0042(8) 0.0035(8) -0.0035(8)
C16 0.0329(12) 0.0213(11) 0.0358(13) -0.0016(9) 0.0106(10) -0.0048(9)
C17 0.0225(11) 0.0447(14) 0.0286(12) -0.0013(10) 0.0004(9) -0.0148(10)
C18 0.0264(12) 0.0324(13) 0.0327(12) 0.0033(10) 0.0106(10) 0.0033(10)
C19 0.0335(13) 0.0431(14) 0.0255(12) -0.0098(10) 0.0074(10) -0.0161(11)
C20 0.0205(11) 0.0406(14) 0.0311(12) 0.0102(10) -0.0011(9) -0.0043(10)
C21 0.0163(10) 0.0266(11) 0.0241(11) -0.0015(9) -0.0001(8) -0.0009(8)
C22 0.0230(11) 0.0342(13) 0.0320(12) -0.0137(10) -0.0006(9) -0.0092(9)
C23 0.0406(14) 0.0297(13) 0.0465(15) -0.0123(11) 0.0032(12) -0.0081(11)
C24 0.0287(13) 0.0643(19) 0.0590(18) -0.0348(15) 0.0078(12) -0.0209(13)
C25 0.0462(16) 0.0495(16) 0.0304(13) -0.0117(12) -0.0122(11) -0.0077(13)
C26 0.0145(9) 0.0277(11) 0.0238(10) -0.0075(8) 0.0033(8) -0.0070(8)
C27 0.0249(11) 0.0300(12) 0.0285(12) -0.0027(9) 0.0001(9) -0.0092(9)
C28 0.0327(13) 0.0515(16) 0.0229(11) -0.0046(10) 0.0035(10) -0.0188(11)
C29 0.0270(12) 0.0572(17) 0.0349(14) -0.0246(12) 0.0104(10) -0.0126(12)
C30 0.0340(14) 0.0391(15) 0.0514(16) -0.0233(12) 0.0018(12) 0.0015(11)
C31 0.0272(12) 0.0306(12) 0.0345(13) -0.0072(10) -0.0016(10) -0.0005(9)
La2 0.01861(6) 0.01307(6) 0.01569(6) -0.00035(4) 0.00158(4) -0.00334(4)
Se2 0.02917(11) 0.01557(10) 0.02003(10) -0.00079(7) 0.00738(8) -0.00497(8)
N2 0.0315(10) 0.0210(9) 0.0231(9) -0.0001(7) 0.0029(8) -0.0080(8)
C32 0.0255(11) 0.0206(10) 0.0196(10) -0.0027(8) -0.0025(8) -0.0075(8)
C33 0.0281(11) 0.0207(10) 0.0188(10) -0.0048(8) -0.0007(8) -0.0081(8)
C34 0.0303(11) 0.0169(10) 0.0249(11) -0.0040(8) -0.0037(9) -0.0062(8)
C35 0.0315(12) 0.0202(10) 0.0215(10) -0.0001(8) -0.0039(9) -0.0116(9)
C36 0.0244(11) 0.0212(10) 0.0233(10) -0.0036(8) -0.0022(8) -0.0079(8)
C37 0.0331(12) 0.0228(11) 0.0262(11) 0.0016(9) -0.0042(9) -0.0068(9)
C38 0.0326(12) 0.0268(12) 0.0257(11) -0.0054(9) 0.0041(9) -0.0068(9)
C39 0.0419(14) 0.0191(11) 0.0412(14) -0.0069(10) -0.0051(11) -0.0032(10)
C40 0.0446(14) 0.0259(12) 0.0306(12) 0.0017(9) -0.0018(10) -0.0192(10)
C41 0.0277(12) 0.0309(12) 0.0343(13) -0.0015(10) 0.0032(10) -0.0093(10)
C42 0.0172(10) 0.0225(11) 0.0316(12) -0.0030(9) -0.0025(8) 0.0025(8)
C43 0.0226(11) 0.0243(11) 0.0250(11) -0.0015(9) -0.0054(8) 0.0026(8)
C44 0.0253(11) 0.0202(10) 0.0240(11) 0.0017(8) -0.0042(8) 0.0008(8)
C45 0.0238(11) 0.0218(11) 0.0268(11) -0.0035(8) -0.0010(9) 0.0034(8)
C46 0.0183(10) 0.0256(11) 0.0294(11) 0.0001(9) 0.0016(8) 0.0005(8)
C47 0.0284(12) 0.0291(12) 0.0460(15) -0.0037(11) -0.0070(10) -0.0067(10)
C48 0.0364(13) 0.0317(12) 0.0233(11) -0.0034(9) -0.0054(10) 0.0008(10)
C49 0.0441(15) 0.0235(12) 0.0340(13) 0.0069(10) -0.0032(11) -0.0007(10)
C50 0.0350(13) 0.0325(13) 0.0400(14) -0.0126(11) 0.0000(11) 0.0047(10)
C51 0.0281(13) 0.0424(15) 0.0388(14) 0.0018(11) 0.0101(10) -0.0008(11)
C52 0.0277(11) 0.0182(10) 0.0259(11) 0.0001(8) 0.0017(9) -0.0041(8)
C53 0.0311(12) 0.0255(11) 0.0262(11) 0.0048(9) 0.0098(9) -0.0064(9)
C54 0.0397(14) 0.0384(14) 0.0253(12) 0.0035(10) 0.0073(10) -0.0062(11)
C55 0.0343(14) 0.0407(14) 0.0413(14) 0.0039(11) 0.0081(11) -0.0133(11)
C56 0.0555(17) 0.0236(12) 0.0409(14) 0.0079(10) 0.0177(12) -0.0070(11)
C57 0.0279(11) 0.0160(10) 0.0207(10) 0.0011(8) 0.0060(8) -0.0032(8)
C58 0.0280(12) 0.0263(11) 0.0284(12) 0.0014(9) 0.0004(9) -0.0061(9)
C59 0.0238(12) 0.0301(12) 0.0454(14) 0.0017(10) 0.0084(10) -0.0057(9)
C60 0.0387(14) 0.0322(13) 0.0333(13) -0.0040(10) 0.0181(11) -0.0050(11)
C61 0.0460(15) 0.0373(13) 0.0225(11) -0.0054(10) 0.0062(10) -0.0127(11)
C62 0.0291(12) 0.0283(12) 0.0249(11) -0.0014(9) 0.0027(9) -0.0100(9)
C63 0.0515(19) 0.061(2) 0.0539(19) 0.0091(15) 0.0161(15) 0.0052(15)
C64 0.0402(15) 0.0563(18) 0.0403(15) -0.0046(13) -0.0066(12) 0.0086(13)
C65 0.066(2) 0.0464(18) 0.059(2) 0.0052(15) -0.0141(17) -0.0020(16)
C66 0.070(2) 0.059(2) 0.057(2) -0.0024(16) 0.0032(17) -0.0296(18)
C67 0.0405(17) 0.068(2) 0.074(2) -0.0112(18) 0.0082(16) -0.0041(16)
C68 0.055(2) 0.060(2) 0.079(2) 0.0171(18) 0.0163(18) 0.0176(17)
C69 0.063(2) 0.069(2) 0.067(2) 0.0328(19) -0.0294(18) -0.0207(18)
C70 0.070(2) 0.0441(18) 0.073(2) 0.0097(16) -0.0105(18) 0.0060(16)
C71 0.0399(17) 0.0446(18) 0.090(3) 0.0144(17) 0.0034(16) 0.0008(14)
C72 0.0450(17) 0.0476(18) 0.077(2) 0.0152(16) 0.0022(16) -0.0061(14)
C73 0.0490(19) 0.068(2) 0.069(2) 0.0022(18) 0.0140(17) -0.0010(17)
C74 0.0383(17) 0.084(3) 0.073(2) 0.017(2) 0.0056(16) -0.0004(17)
C75 0.093(3) 0.106(4) 0.087(3) 0.005(3) -0.033(3) -0.044(3)
C76 0.062(3) 0.129(4) 0.088(3) -0.049(3) -0.018(2) 0.001(3)
C77 0.097(3) 0.059(2) 0.105(4) -0.018(2) -0.047(3) 0.011(2)
C78 0.126(4) 0.097(4) 0.071(3) 0.012(3) -0.026(3) -0.008(3)
C79 0.107(4) 0.086(3) 0.074(3) -0.016(3) -0.024(3) 0.002(3)
C80 0.083(3) 0.058(2) 0.096(3) -0.015(2) -0.042(3) 0.002(2)
C81 0.0448(17) 0.0511(18) 0.065(2) -0.0030(15) -0.0024(15) -0.0131(14)
C82 0.0384(16) 0.0486(18) 0.076(2) -0.0204(16) 0.0042(15) -0.0097(13)
C83 0.0336(15) 0.0354(15) 0.087(2) -0.0086(15) -0.0046(15) -0.0053(12)

loop_
_atom_type_symbol
_atom_type_description
_atom_type_scat_dispersion_real
_atom_type_scat_dispersion_imag
_atom_type_scat_source
C C 0.0033 0.0016 'International Tables Vol C Tables 4.2.6.8 and 6.1.1.4'
H H 0.0000 0.0000 'International Tables Vol C Tables 4.2.6.8 and 6.1.1.4'
N N 0.0061 0.0033 'International Tables Vol C Tables 4.2.6.8 and 6.1.1.4'
Se Se -0.0929 2.2259 'International Tables Vol C Tables 4.2.6.8 and 6.1.1.4'
La La -0.2871 2.4523 'International Tables Vol C Tables 4.2.6.8 and 6.1.1.4'

loop_
_geom_angle_atom_site_label_1
_geom_angle_atom_site_label_2
_geom_angle_atom_site_label_3
_geom_angle
_geom_angle_site_symmetry_1
_geom_angle_site_symmetry_3
Cnt1 La1 Se1 124.8 . .
Cnt1 La1 Se1 107.0 . 2_656
Cnt1 La1 N1 95.2 . .
Cnt2 La1 Se1 103.8 . .
Cnt2 La1 Se1 104.1 . 2_656
Cnt2 La1 N1 93.9 . .
Cnt1 La1 Cnt2 130.7 . .
Cnt3 La2 Se2 105.5 . .
Cnt3 La2 Se2 121.4 . 2_765
Cnt3 La2 N2 92.7 . .
Cnt4 La2 Se1 103.8 . .
Cnt4 La2 Se1 107.2 . 2_765
Cnt4 La2 N2 96.4 . .
Cnt3 La2 Cnt4 130.8 . .
N1 La1 C13 100.72(6) . .
N1 La1 C12 73.34(6) . .
C13 La1 C12 29.01(6) . .
N1 La1 C14 119.05(6) . .
C13 La1 C14 29.04(6) . .
C12 La1 C14 47.80(6) . .
N1 La1 C5 78.93(6) . .
C13 La1 C5 127.33(6) . .
C12 La1 C5 128.37(6) . .
C14 La1 C5 147.07(6) . .
N1 La1 C11 73.93(6) . .
C13 La1 C11 47.72(6) . .
C12 La1 C11 28.98(6) . .
C14 La1 C11 47.63(6) . .
C5 La1 C11 149.61(6) . .
N1 La1 C4 72.15(6) . .
C13 La1 C4 100.10(6) . .
C12 La1 C4 100.24(6) . .
C14 La1 C4 125.61(6) . .
C5 La1 C4 28.87(6) . .
C11 La1 C4 125.87(6) . .
N1 La1 C1 107.67(6) . .
C13 La1 C1 122.26(6) . .
C12 La1 C1 140.66(6) . .
C14 La1 C1 126.60(6) . .
C5 La1 C1 28.86(6) . .
C11 La1 C1 169.34(6) . .
C4 La1 C1 47.34(6) . .
N1 La1 C15 101.40(6) . .
C13 La1 C15 47.52(6) . .
C12 La1 C15 47.54(6) . .
C14 La1 C15 28.75(6) . .
C5 La1 C15 174.85(6) . .
C11 La1 C15 28.76(6) . .
C4 La1 C15 146.28(6) . .
C1 La1 C15 150.83(6) . .
N1 La1 C2 119.24(6) . .
C13 La1 C2 93.63(6) . .
C12 La1 C2 115.25(6) . .
C14 La1 C2 101.23(6) . .
C5 La1 C2 47.43(6) . .
C11 La1 C2 141.27(6) . .
C4 La1 C2 47.18(6) . .
C1 La1 C2 28.67(6) . .
C15 La1 C2 129.45(6) . .
N1 La1 C3 96.44(6) . .
C13 La1 C3 81.36(6) . .
C12 La1 C3 93.80(6) . .
C14 La1 C3 101.10(6) . .
C5 La1 C3 47.07(6) . .
C11 La1 C3 122.76(6) . .
C4 La1 C3 28.39(6) . .
C1 La1 C3 46.89(6) . .
C15 La1 C3 127.96(6) . .
C2 La1 C3 28.42(6) . .
N1 La1 Se1 129.08(4) . 2_656
C13 La1 Se1 115.65(4) . 2_656
C12 La1 Se1 128.54(4) . 2_656
C14 La1 Se1 87.05(4) . 2_656
C5 La1 Se1 102.77(4) . 2_656
C11 La1 Se1 104.83(4) . 2_656
C4 La1 Se1 129.30(4) . 2_656
C1 La1 Se1 82.52(4) . 2_656
C15 La1 Se1 81.07(4) . 2_656
C2 La1 Se1 93.76(4) . 2_656
C3 La1 Se1 122.17(4) . 2_656
N1 La1 Se1 70.16(4) . .
C13 La1 Se1 129.02(4) . .
C12 La1 Se1 109.12(4) . .
C14 La1 Se1 111.05(4) . .
C5 La1 Se1 100.83(4) . .
C11 La1 Se1 82.70(4) . .
C4 La1 Se1 121.89(4) . .
C1 La1 Se1 107.84(4) . .
C15 La1 Se1 84.05(4) . .
C2 La1 Se1 135.50(4) . .
C3 La1 Se1 147.78(4) . .
Se1 La1 Se1 59.447(7) 2_656 .
C26 Se1 La1 113.27(6) . 2_656
C26 Se1 La1 121.41(6) . .
La1 Se1 La1 120.552(7) 2_656 .
C21 N1 La1 175.05(17) . .
C2 C1 C5 108.06(19) . .
C2 C1 C6 125.7(2) . .
C5 C1 C6 125.7(2) . .
C2 C1 La1 76.11(12) . .
C5 C1 La1 74.98(12) . .
C6 C1 La1 121.76(14) . .
C3 C2 C1 107.79(19) . .
C3 C2 C7 124.9(2) . .
C1 C2 C7 126.7(2) . .
C3 C2 La1 76.79(12) . .
C1 C2 La1 75.22(12) . .
C7 C2 La1 121.06(15) . .
C4 C3 C2 108.38(18) . .
C4 C3 C8 123.4(2) . .
C2 C3 C8 125.8(2) . .
C4 C3 La1 74.27(11) . .
C2 C3 La1 74.80(12) . .
C8 C3 La1 131.30(15) . .
C3 C4 C5 108.07(18) . .
C3 C4 C9 124.34(19) . .
C5 C4 C9 126.9(2) . .
C3 C4 La1 77.34(12) . .
C5 C4 La1 75.07(12) . .
C9 C4 La1 121.31(14) . .
C4 C5 C1 107.65(19) . .
C4 C5 C10 125.3(2) . .
C1 C5 C10 126.6(2) . .
C4 C5 La1 76.06(12) . .
C1 C5 La1 76.16(12) . .
C10 C5 La1 119.97(14) . .
C15 C11 C12 107.65(18) . .
C15 C11 C16 125.13(19) . .
C12 C11 C16 127.05(19) . .
C15 C11 La1 75.98(11) . .
C12 C11 La1 74.49(11) . .
C16 C11 La1 119.26(13) . .
C13 C12 C11 108.09(17) . .
C13 C12 C17 124.56(19) . .
C11 C12 C17 126.88(19) . .
C13 C12 La1 75.39(11) . .
C11 C12 La1 76.53(11) . .
C17 C12 La1 120.42(13) . .
C12 C13 C14 108.01(17) . .
C12 C13 C18 125.75(19) . .
C14 C13 C18 124.57(19) . .
C12 C13 La1 75.60(11) . .
C14 C13 La1 75.81(11) . .
C18 C13 La1 126.34(14) . .
C15 C14 C13 107.99(18) . .
C15 C14 C19 126.9(2) . .
C13 C14 C19 124.52(19) . .
C15 C14 La1 76.79(11) . .
C13 C14 La1 75.15(11) . .
C19 C14 La1 121.15(14) . .
C14 C15 C11 108.24(17) . .
C14 C15 C20 126.1(2) . .
C11 C15 C20 125.4(2) . .
C14 C15 La1 74.46(11) . .
C11 C15 La1 75.27(11) . .
C20 C15 La1 120.69(13) . .
N1 C21 C22 177.2(2) . .
C21 C22 C25 108.7(2) . .
C21 C22 C24 107.70(18) . .
C25 C22 C24 111.1(2) . .
C21 C22 C23 108.91(19) . .
C25 C22 C23 110.7(2) . .
C24 C22 C23 109.7(2) . .
C27 C26 C31 118.5(2) . .
C27 C26 Se1 121.75(16) . .
C31 C26 Se1 119.71(17) . .
C26 C27 C28 120.4(2) . .
C29 C28 C27 120.4(2) . .
C28 C29 C30 119.6(2) . .
C29 C30 C31 120.5(2) . .
C30 C31 C26 120.6(2) . .
N2 La2 C33 117.31(6) . .
N2 La2 C43 76.47(6) . .
C33 La2 C43 140.94(6) . .
N2 La2 C46 121.57(6) . .
C33 La2 C46 100.59(6) . .
C43 La2 C46 47.87(6) . .
N2 La2 C44 75.56(6) . .
C33 La2 C44 114.75(6) . .
C43 La2 C44 29.16(6) . .
C46 La2 C44 47.77(6) . .
N2 La2 C42 104.18(6) . .
C33 La2 C42 129.05(6) . .
C43 La2 C42 29.03(6) . .
C46 La2 C42 29.06(6) . .
C44 La2 C42 47.89(6) . .
N2 La2 C45 102.55(6) . .
C33 La2 C45 93.44(6) . .
C43 La2 C45 47.59(6) . .
C46 La2 C45 28.76(6) . .
C44 La2 C45 28.79(6) . .
C42 La2 C45 47.53(6) . .
N2 La2 C34 94.34(6) . .
C33 La2 C34 28.95(6) . .
C43 La2 C34 122.39(6) . .
C46 La2 C34 100.87(6) . .
C44 La2 C34 93.24(6) . .
C42 La2 C34 128.04(6) . .
C45 La2 C34 81.39(6) . .
N2 La2 C32 105.30(6) . .
C33 La2 C32 28.86(6) . .
C43 La2 C32 169.25(6) . .
C46 La2 C32 126.14(6) . .
C44 La2 C32 140.42(6) . .
C42 La2 C32 150.44(6) . .
C45 La2 C32 122.26(6) . .
C34 La2 C32 47.24(6) . .
N2 La2 C35 70.03(6) . .
C33 La2 C35 47.39(6) . .
C43 La2 C35 126.34(6) . .
C46 La2 C35 125.98(6) . .
C44 La2 C35 100.72(6) . .
C42 La2 C35 147.18(6) . .
C45 La2 C35 100.93(6) . .
C34 La2 C35 28.49(6) . .
C32 La2 C35 47.04(6) . .
N2 La2 C36 76.88(6) . .
C33 La2 C36 47.39(6) . .
C43 La2 C36 150.07(6) . .
C46 La2 C36 146.53(6) . .
C44 La2 C36 128.61(6) . .
C42 La2 C36 175.03(6) . .
C45 La2 C36 127.54(6) . .
C34 La2 C36 47.02(6) . .
C32 La2 C36 28.56(6) . .
C35 La2 C36 28.46(6) . .
N2 La2 Se2 131.57(4) . .
C33 La2 Se2 91.61(4) . .
C43 La2 Se2 105.78(5) . .
C46 La2 Se2 86.07(4) . .
C44 La2 Se2 128.63(4) . .
C42 La2 Se2 81.00(4) . .
C45 La2 Se2 114.22(5) . .
C34 La2 Se2 120.55(4) . .
C32 La2 Se2 81.17(4) . .
C35 La2 Se2 127.84(4) . .
C36 La2 Se2 102.01(4) . .
N2 La2 Se2 71.25(4) . 2_765
C33 La2 Se2 132.44(4) . 2_765
C43 La2 Se2 86.07(4) . 2_765
C46 La2 Se2 113.94(4) . 2_765
C44 La2 Se2 112.64(4) . 2_765
C42 La2 Se2 86.89(4) . 2_765
C45 La2 Se2 132.15(4) . 2_765
C34 La2 Se2 144.97(4) . 2_765
C32 La2 Se2 104.58(4) . 2_765
C35 La2 Se2 119.20(4) . 2_765
C36 La2 Se2 98.03(4) . 2_765
Se2 La2 Se2 60.866(8) . 2_765
C57 Se2 La2 117.95(6) . .
C57 Se2 La2 121.83(6) . 2_765
La2 Se2 La2 119.135(7) . 2_765
C52 N2 La2 174.92(16) . .
C33 C32 C36 107.83(18) . .
C33 C32 C37 124.82(19) . .
C36 C32 C37 126.58(19) . .
C33 C32 La2 73.26(11) . .
C36 C32 La2 76.67(11) . .
C37 C32 La2 123.87(13) . .
C32 C33 C34 108.17(18) . .
C32 C33 C38 125.00(19) . .
C34 C33 C38 126.75(19) . .
C32 C33 La2 77.87(11) . .
C34 C33 La2 77.45(11) . .
C38 C33 La2 113.83(13) . .
C35 C34 C33 107.88(18) . .
C35 C34 C39 123.0(2) . .
C33 C34 C39 127.3(2) . .
C35 C34 La2 76.57(11) . .
C33 C34 La2 73.61(11) . .
C39 C34 La2 127.86(15) . .
C34 C35 C36 108.29(18) . .
C34 C35 C40 124.4(2) . .
C36 C35 C40 126.3(2) . .
C34 C35 La2 74.95(12) . .
C36 C35 La2 76.30(11) . .
C40 C35 La2 124.17(14) . .
C35 C36 C32 107.74(18) . .
C35 C36 C41 125.47(19) . .
C32 C36 C41 126.59(19) . .
C35 C36 La2 75.24(12) . .
C32 C36 La2 74.77(11) . .
C41 C36 La2 120.08(13) . .
C43 C42 C46 107.70(19) . .
C43 C42 C47 125.8(2) . .
C46 C42 C47 126.2(2) . .
C43 C42 La2 75.10(12) . .
C46 C42 La2 75.13(12) . .
C47 C42 La2 120.97(14) . .
C42 C43 C44 107.96(18) . .
C42 C43 C48 125.1(2) . .
C44 C43 C48 126.8(2) . .
C42 C43 La2 75.87(12) . .
C44 C43 La2 75.56(12) . .
C48 C43 La2 118.13(14) . .
C45 C44 C43 107.66(19) . .
C45 C44 C49 125.2(2) . .
C43 C44 C49 126.8(2) . .
C45 C44 La2 76.21(12) . .
C43 C44 La2 75.27(12) . .
C49 C44 La2 120.21(15) . .
C46 C45 C44 108.64(19) . .
C46 C45 C50 123.5(2) . .
C44 C45 C50 125.6(2) . .
C46 C45 La2 74.92(12) . .
C44 C45 La2 75.01(12) . .
C50 C45 La2 129.98(15) . .
C45 C46 C42 108.01(19) . .
C45 C46 C51 125.0(2) . .
C42 C46 C51 126.7(2) . .
C45 C46 La2 76.32(12) . .
C42 C46 La2 75.81(12) . .
C51 C46 La2 118.95(15) . .
N2 C52 C53 177.2(2) . .
C52 C53 C54 108.36(19) . .
C52 C53 C56 107.54(18) . .
C54 C53 C56 110.8(2) . .
C52 C53 C55 108.86(19) . .
C54 C53 C55 110.87(19) . .
C56 C53 C55 110.3(2) . .
C62 C57 C58 118.32(19) . .
C62 C57 Se2 119.92(16) . .
C58 C57 Se2 121.71(16) . .
C57 C58 C59 120.5(2) . .
C60 C59 C58 120.4(2) . .
C59 C60 C61 119.6(2) . .
C60 C61 C62 120.1(2) . .
C57 C62 C61 121.0(2) . .
C64 C63 C68 120.9(3) . .
C65 C64 C63 119.2(3) . .
C64 C65 C66 120.8(3) . .
C67 C66 C65 119.6(3) . .
C66 C67 C68 119.9(3) . .
C67 C68 C63 119.7(3) . .
C74 C69 C70 119.6(3) . .
C71 C70 C69 119.3(3) . .
C72 C71 C70 120.3(3) . .
C71 C72 C73 120.6(3) . .
C74 C73 C72 119.8(4) . .
C73 C74 C69 120.5(3) . .
C80 C75 C76 118.5(5) . .
C77 C76 C75 117.1(4) . .
C78 C77 C76 121.1(4) . .
C79 C78 C77 120.8(5) . .
C80 C79 C78 120.7(5) . .
C79 C80 C75 121.8(4) . .
C82 C81 C83 119.9(3) . 2_666
C83 C82 C81 120.1(3) . .
C82 C83 C81 120.0(3) . 2_666

loop_
_geom_bond_atom_site_label_1
_geom_bond_atom_site_label_2
_geom_bond_distance
_geom_bond_site_symmetry_2
La1 Cnt1 2.596 .
La1 Cnt2 2.569 .
La2 Cnt3 2.597 .
La2 Cnt4 2.560 .
La1 N1 2.6226(17) .
La1 C13 2.8222(19) .
La1 C12 2.8250(19) .
La1 C14 2.8306(19) .
La1 C5 2.840(2) .
La1 C11 2.851(2) .
La1 C4 2.853(2) .
La1 C1 2.855(2) .
La1 C15 2.860(2) .
La1 C2 2.866(2) .
La1 C3 2.892(2) .
La1 Se1 3.1347(3) 2_656
La1 Se1 3.2045(3) .
Se1 C26 1.920(2) .
Se1 La1 3.1348(3) 2_656
N1 C21 1.139(3) .
C1 C2 1.417(3) .
C1 C5 1.420(3) .
C1 C6 1.510(3) .
C2 C3 1.414(3) .
C2 C7 1.503(3) .
C3 C4 1.409(3) .
C3 C8 1.509(3) .
C4 C5 1.419(3) .
C4 C9 1.506(3) .
C5 C10 1.500(3) .
C11 C15 1.418(3) .
C11 C12 1.421(3) .
C11 C16 1.505(3) .
C12 C13 1.414(3) .
C12 C17 1.503(3) .
C13 C14 1.417(3) .
C13 C18 1.501(3) .
C14 C15 1.413(3) .
C14 C19 1.505(3) .
C15 C20 1.503(3) .
C21 C22 1.479(3) .
C22 C25 1.525(3) .
C22 C24 1.534(3) .
C22 C23 1.535(3) .
C26 C27 1.390(3) .
C26 C31 1.392(3) .
C27 C28 1.397(3) .
C28 C29 1.374(4) .
C29 C30 1.379(4) .
C30 C31 1.388(3) .
La2 N2 2.6133(18) .
La2 C33 2.8115(19) .
La2 C43 2.823(2) .
La2 C46 2.824(2) .
La2 C44 2.826(2) .
La2 C42 2.832(2) .
La2 C45 2.841(2) .
La2 C34 2.861(2) .
La2 C32 2.870(2) .
La2 C35 2.881(2) .
La2 C36 2.895(2) .
La2 Se2 3.1537(3) .
La2 Se2 3.1689(3) 2_765
Se2 C57 1.926(2) .
Se2 La2 3.1689(3) 2_765
N2 C52 1.141(3) .
C32 C33 1.417(3) .
C32 C36 1.422(3) .
C32 C37 1.503(3) .
C33 C34 1.418(3) .
C33 C38 1.508(3) .
C34 C35 1.413(3) .
C34 C39 1.504(3) .
C35 C36 1.420(3) .
C35 C40 1.508(3) .
C36 C41 1.504(3) .
C42 C43 1.417(3) .
C42 C46 1.419(3) .
C42 C47 1.506(3) .
C43 C44 1.422(3) .
C43 C48 1.509(3) .
C44 C45 1.409(3) .
C44 C49 1.505(3) .
C45 C46 1.407(3) .
C45 C50 1.509(3) .
C46 C51 1.507(3) .
C52 C53 1.480(3) .
C53 C54 1.531(3) .
C53 C56 1.533(3) .
C53 C55 1.534(3) .
C57 C62 1.390(3) .
C57 C58 1.392(3) .
C58 C59 1.396(3) .
C59 C60 1.379(4) .
C60 C61 1.381(4) .
C61 C62 1.394(3) .
C63 C64 1.366(4) .
C63 C68 1.373(4) .
C64 C65 1.363(4) .
C65 C66 1.380(5) .
C66 C67 1.370(5) .
C67 C68 1.372(5) .
C69 C74 1.374(5) .
C69 C70 1.390(5) .
C70 C71 1.371(5) .
C71 C72 1.364(4) .
C72 C73 1.365(4) .
C73 C74 1.363(5) .
C75 C80 1.391(6) .
C75 C76 1.413(6) .
C76 C77 1.378(7) .
C77 C78 1.364(6) .
C78 C79 1.335(6) .
C79 C80 1.313(6) .
C81 C82 1.375(4) .
C81 C83 1.384(4) 2_666
C82 C83 1.369(5) .
C83 C81 1.384(4) 2_666
